data_7107140
loop_
_publ_author_name
'Fuye Gao'
'Craig T. M. Stamp'
'Paul D. Thornton'
'T. Stanley Cameron'
'Lauren E. Doyle'
'David O. Miller'
'D. Jean Burnell'

_publ_section_title
;
 Selective formation of angular tricyclic compounds by ruthenium-mediated
 ring-rearrangement metathesis
;
_journal_name_full Chem.Commun.
_journal_page_first 233
_journal_paper_doi 10.1039/c1cc15452d
_journal_volume 48
_journal_year 2012
_chemical_formula_moiety 'C14 H20 O2 '
_chemical_formula_sum 'C14 H20 O2'
_chemical_formula_weight 220.31
_space_group_IT_number 61
_symmetry_cell_setting orthorhombic
_symmetry_Int_Tables_number 61
_symmetry_space_group_name_Hall '-P 2ac 2ab'
_symmetry_space_group_name_H-M 'P b c a'
_cell_angle_alpha 90.0000
_cell_angle_beta 90.0000
_cell_angle_gamma 90.0000
_cell_formula_units_Z 8
_cell_length_a 8.9596(5)
_cell_length_b 14.2109(6)
_cell_length_c 18.8285(7)
_cell_measurement_reflns_used 6391
_cell_measurement_temperature 299.1
_cell_measurement_theta_max 72.3
_cell_measurement_theta_min 2.5
_cell_volume 2397.32(19)
_computing_cell_refinement PROCESS
_computing_data_collection PROCESS
_computing_data_reduction CrystalStructure
_computing_publication_material 'CrystalStructure 3.8'
_computing_structure_refinement CRYSTALS
_computing_structure_solution SHELXS97
_diffrn_detector_area_resol_mean 10.00
_diffrn_measured_fraction_theta_full 0.884
_diffrn_measured_fraction_theta_max 0.382
_diffrn_measurement_device_type 'Rigaku RAXIS-UNKNOWN'
_diffrn_measurement_method \w
_diffrn_radiation_type 'Mo K\a'
_diffrn_radiation_wavelength 0.71070
_diffrn_reflns_av_R_equivalents 0.037
_diffrn_reflns_limit_h_max 19
_diffrn_reflns_limit_h_min -9
_diffrn_reflns_limit_k_max 28
_diffrn_reflns_limit_k_min -17
_diffrn_reflns_limit_l_max 50
_diffrn_reflns_limit_l_min -19
_diffrn_reflns_number 19136
_diffrn_reflns_theta_full 30.00
_diffrn_reflns_theta_max 72.26
_exptl_absorpt_coefficient_mu 0.079
_exptl_absorpt_correction_T_max 0.990
_exptl_absorpt_correction_T_min 0.761
_exptl_absorpt_correction_type multi-scan
_exptl_absorpt_process_details
;
Higashi, T. (1995). Program for Absorption Correction.
Rigaku Corporation, Tokyo, Japan.
;
_exptl_crystal_colour colourless
_exptl_crystal_density_diffrn 1.221
_exptl_crystal_density_method 'not measured'
_exptl_crystal_description needle
_exptl_crystal_F_000 960.00
_exptl_crystal_size_max 0.29
_exptl_crystal_size_mid 0.17
_exptl_crystal_size_min 0.13
_refine_diff_density_max 0.19
_refine_diff_density_min -0.15
_refine_ls_extinction_method none
_refine_ls_goodness_of_fit_ref 1.160
_refine_ls_hydrogen_treatment refall
_refine_ls_number_parameters 171
_refine_ls_number_reflns 1741
_refine_ls_R_factor_gt 0.0521
_refine_ls_shift/su_max 0.0000
_refine_ls_structure_factor_coef F
_refine_ls_weighting_details
;
Chebychev polynomial with 3 parameters (Carruthers & Watkin, 1979)
8.7661 -1.9067 6.5375
;
_refine_ls_weighting_scheme calc
_refine_ls_wR_factor_ref 0.0548
_reflns_number_gt 1741
_reflns_number_total 3094
_reflns_threshold_expression F^2^>2.0\s(F^2^)
_cod_data_source_file c1cc15452d.txt
_cod_data_source_block '__JB10'
_cod_original_formula_sum 'C14 H20 O2 '
_cod_database_code 7107140

loop_
_symmetry_equiv_pos_site_id
_symmetry_equiv_pos_as_xyz
1 +X,+Y,+Z
2 1/2-X,1/2+Y,+Z
3 +X,1/2-Y,1/2+Z
4 1/2-X,-Y,1/2+Z
5 -X,-Y,-Z
6 1/2+X,1/2-Y,-Z
7 -X,1/2+Y,1/2-Z
8 1/2+X,+Y,1/2-Z

loop_
_atom_site_label
_atom_site_type_symbol
_atom_site_fract_x
_atom_site_fract_y
_atom_site_fract_z
_atom_site_U_iso_or_equiv
_atom_site_adp_type
_atom_site_occupancy
_atom_site_symmetry_multiplicity
_atom_site_calc_flag
_atom_site_refinement_flags
O(1) O 0.79618(16) 0.20209(12) 0.05153(8) 0.0755(4) Uani 1.00 1 d .
O(2) O 1.03249(17) 0.30442(16) 0.02058(7) 0.0866(5) Uani 1.00 1 d .
C(1) C 0.86103(17) 0.34481(11) 0.11820(7) 0.0425(3) Uani 1.00 1 d .
C(2) C 0.7656(2) 0.40540(15) 0.06801(9) 0.0614(5) Uani 1.00 1 d .
C(3) C 0.6021(2) 0.41234(17) 0.09115(12) 0.0750(6) Uani 1.00 1 d .
C(4) C 0.5455(2) 0.32694(17) 0.12708(10) 0.0688(5) Uani 1.00 1 d .
C(5) C 0.6270(2) 0.25267(16) 0.14191(10) 0.0637(5) Uani 1.00 1 d .
C(6) C 0.78914(18) 0.24533(13) 0.12112(8) 0.0511(4) Uani 1.00 1 d .
C(7) C 0.8770(2) 0.17858(15) 0.16936(12) 0.0721(6) Uani 1.00 1 d .
C(8) C 1.0383(2) 0.17185(16) 0.14662(14) 0.0791(7) Uani 1.00 1 d .
C(9) C 1.1118(2) 0.26810(15) 0.13987(11) 0.0632(5) Uani 1.00 1 d .
C(10) C 1.02577(18) 0.33697(14) 0.09280(8) 0.0539(4) Uani 1.00 1 d .
C(11) C 1.1016(2) 0.43362(18) 0.09181(13) 0.0835(7) Uani 1.00 1 d .
C(12) C 1.0725(3) 0.49008(17) 0.15692(16) 0.0900(8) Uani 1.00 1 d .
C(13) C 0.9639(2) 0.47075(16) 0.20067(14) 0.0826(7) Uani 1.00 1 d .
C(14) C 0.8614(2) 0.39007(13) 0.19276(8) 0.0580(4) Uani 1.00 1 d .
H(1) H 0.8066 0.4670 0.0666 0.074 Uiso 1.00 1 c R
H(2) H 0.7689 0.3785 0.0218 0.074 Uiso 1.00 1 c R
H(3) H 0.5928 0.4640 0.1228 0.090 Uiso 1.00 1 c R
H(4) H 0.5426 0.4233 0.0502 0.090 Uiso 1.00 1 c R
H(5) H 0.4434 0.3258 0.1406 0.083 Uiso 1.00 1 c R
H(6) H 0.5826 0.2016 0.1666 0.076 Uiso 1.00 1 c R
H(7) H 0.8735 0.2017 0.2167 0.087 Uiso 1.00 1 c R
H(8) H 0.8328 0.1179 0.1676 0.087 Uiso 1.00 1 c R
H(9) H 1.0919 0.1353 0.1803 0.095 Uiso 1.00 1 c R
H(10) H 1.0419 0.1418 0.1016 0.095 Uiso 1.00 1 c R
H(11) H 1.1195 0.2944 0.1861 0.076 Uiso 1.00 1 c R
H(12) H 1.2089 0.2601 0.1205 0.076 Uiso 1.00 1 c R
H(13) H 1.2062 0.4237 0.0885 0.100 Uiso 1.00 1 c R
H(14) H 1.0708 0.4694 0.0522 0.100 Uiso 1.00 1 c R
H(15) H 1.1335 0.5432 0.1665 0.108 Uiso 1.00 1 c R
H(16) H 0.9512 0.5105 0.2408 0.099 Uiso 1.00 1 c R
H(17) H 0.8887 0.3432 0.2263 0.070 Uiso 1.00 1 c R
H(18) H 0.7633 0.4117 0.2028 0.069 Uiso 1.00 1 c R
H(19) H 0.718(3) 0.2065(18) 0.0314(13) 0.095(8) Uiso 1.00 1 c .
H(20) H 0.963(3) 0.2659(19) 0.0168(13) 0.094(9) Uiso 1.00 1 c .

loop_
_atom_site_aniso_label
_atom_site_aniso_U_11
_atom_site_aniso_U_22
_atom_site_aniso_U_33
_atom_site_aniso_U_12
_atom_site_aniso_U_13
_atom_site_aniso_U_23
O(1) 0.0485(7) 0.0981(11) 0.0799(8) 0.0033(7) -0.0115(6) -0.0461(8)
O(2) 0.0496(7) 0.1583(18) 0.0520(7) -0.0055(9) 0.0115(5) -0.0179(8)
C(1) 0.0401(6) 0.0495(8) 0.0379(6) -0.0049(7) -0.0006(5) 0.0004(5)
C(2) 0.0532(9) 0.0741(12) 0.0570(9) -0.0006(9) -0.0073(7) 0.0121(8)
C(3) 0.0523(10) 0.0837(15) 0.0890(13) 0.0137(11) -0.0095(9) -0.0029(11)
C(4) 0.0394(8) 0.0925(15) 0.0743(11) -0.0044(10) 0.0059(7) -0.0174(10)
C(5) 0.0476(9) 0.0755(13) 0.0680(10) -0.0180(9) 0.0091(7) -0.0041(9)
C(6) 0.0436(8) 0.0564(10) 0.0534(8) -0.0063(8) 0.0006(6) -0.0081(7)
C(7) 0.0706(13) 0.0544(11) 0.0911(14) -0.0086(10) -0.0102(9) 0.0093(9)
C(8) 0.0626(12) 0.0616(12) 0.1129(17) 0.0075(11) -0.0203(11) -0.0017(11)
C(9) 0.0433(9) 0.0720(12) 0.0743(11) 0.0015(9) -0.0118(7) -0.0054(9)
C(10) 0.0382(7) 0.0758(11) 0.0476(7) -0.0081(8) -0.0004(5) 0.0014(7)
C(11) 0.0543(10) 0.1010(17) 0.0953(15) -0.0248(12) -0.0088(10) 0.0407(13)
C(12) 0.0776(15) 0.0573(13) 0.135(2) -0.0206(12) -0.0313(14) 0.0011(12)
C(13) 0.0831(15) 0.0642(13) 0.1004(16) -0.0049(12) -0.0238(12) -0.0271(11)
C(14) 0.0630(10) 0.0630(11) 0.0480(8) -0.0015(9) -0.0042(7) -0.0114(7)

loop_
_atom_type_symbol
_atom_type_description
_atom_type_scat_dispersion_real
_atom_type_scat_dispersion_imag
_atom_type_scat_source
C C 0.003 0.002
;
International Tables for Crystallography
(1992, Vol. C, Tables 4.2.6.8 and 6.1.1.4)
;
H H 0.000 0.000
;
International Tables for Crystallography
(1992, Vol. C, Table 6.1.1.4)
;
O O 0.011 0.006
;
International Tables for Crystallography
(1992, Vol. C, Tables 4.2.6.8 and 6.1.1.4)
;

loop_
_geom_angle_atom_site_label_1
_geom_angle_atom_site_label_2
_geom_angle_atom_site_label_3
_geom_angle
_geom_angle_publ_flag
C(2) C(1) C(6) 107.48(12) yes
C(2) C(1) C(10) 112.26(12) yes
C(2) C(1) C(14) 109.05(13) yes
C(6) C(1) C(10) 109.81(13) yes
C(6) C(1) C(14) 110.33(12) yes
C(10) C(1) C(14) 107.91(12) yes
C(1) C(2) C(3) 113.15(15) yes
C(2) C(3) C(4) 113.90(18) yes
C(3) C(4) C(5) 124.47(18) yes
C(4) C(5) C(6) 122.41(18) yes
O(1) C(6) C(1) 109.62(12) yes
O(1) C(6) C(5) 107.83(13) yes
O(1) C(6) C(7) 104.56(15) yes
C(1) C(6) C(5) 110.21(15) yes
C(1) C(6) C(7) 111.80(13) yes
C(5) C(6) C(7) 112.58(15) yes
C(6) C(7) C(8) 111.28(17) yes
C(7) C(8) C(9) 112.36(17) yes
C(8) C(9) C(10) 113.90(16) yes
O(2) C(10) C(1) 110.71(12) yes
O(2) C(10) C(9) 108.74(16) yes
O(2) C(10) C(11) 104.97(15) yes
C(1) C(10) C(9) 110.24(13) yes
C(1) C(10) C(11) 111.10(15) yes
C(9) C(10) C(11) 110.94(15) yes
C(10) C(11) C(12) 113.31(19) yes
C(11) C(12) C(13) 122.5(2) yes
C(12) C(13) C(14) 124.3(2) yes
C(1) C(14) C(13) 114.61(15) yes
C(6) O(1) H(19) 111.0(19) no
C(10) O(2) H(20) 105.2(18) no
C(1) C(2) H(1) 108.5 no
C(1) C(2) H(2) 108.6 no
C(3) C(2) H(1) 108.6 no
C(3) C(2) H(2) 108.5 no
H(1) C(2) H(2) 109.5 no
C(2) C(3) H(3) 108.2 no
C(2) C(3) H(4) 108.5 no
C(4) C(3) H(3) 108.5 no
C(4) C(3) H(4) 108.2 no
H(3) C(3) H(4) 109.5 no
C(3) C(4) H(5) 117.8 no
C(5) C(4) H(5) 117.7 no
C(4) C(5) H(6) 119.1 no
C(6) C(5) H(6) 118.5 no
C(6) C(7) H(7) 109.0 no
C(6) C(7) H(8) 109.1 no
C(8) C(7) H(7) 108.6 no
C(8) C(7) H(8) 109.3 no
H(7) C(7) H(8) 109.5 no
C(7) C(8) H(9) 109.2 no
C(7) C(8) H(10) 108.3 no
C(9) C(8) H(9) 109.2 no
C(9) C(8) H(10) 108.3 no
H(9) C(8) H(10) 109.5 no
C(8) C(9) H(11) 107.9 no
C(8) C(9) H(12) 108.7 no
C(10) C(9) H(11) 108.5 no
C(10) C(9) H(12) 108.4 no
H(11) C(9) H(12) 109.5 no
C(10) C(11) H(13) 107.8 no
C(10) C(11) H(14) 111.3 no
C(12) C(11) H(13) 107.8 no
C(12) C(11) H(14) 108.1 no
H(13) C(11) H(14) 108.4 no
C(11) C(12) H(15) 119.0 no
C(13) C(12) H(15) 118.5 no
C(12) C(13) H(16) 117.8 no
C(14) C(13) H(16) 117.9 no
C(1) C(14) H(17) 108.2 no
C(1) C(14) H(18) 108.3 no
C(13) C(14) H(17) 108.5 no
C(13) C(14) H(18) 107.7 no
H(17) C(14) H(18) 109.5 no

loop_
_geom_bond_atom_site_label_1
_geom_bond_atom_site_label_2
_geom_bond_distance
_geom_bond_publ_flag
O(1) C(6) 1.449(2) yes
O(2) C(10) 1.438(2) yes
C(1) C(2) 1.538(2) yes
C(1) C(6) 1.554(2) yes
C(1) C(10) 1.556(2) yes
C(1) C(14) 1.544(2) yes
C(2) C(3) 1.531(2) yes
C(3) C(4) 1.479(3) yes
C(4) C(5) 1.313(3) yes
C(5) C(6) 1.508(2) yes
C(6) C(7) 1.531(2) yes
C(7) C(8) 1.510(3) yes
C(8) C(9) 1.523(3) yes
C(9) C(10) 1.529(2) yes
C(10) C(11) 1.532(3) yes
C(11) C(12) 1.488(3) yes
C(12) C(13) 1.304(3) yes
C(13) C(14) 1.477(3) yes
O(1) H(19) 0.80(2) no
O(2) H(20) 0.83(2) no
C(2) H(1) 0.950 no
C(2) H(2) 0.950 no
C(3) H(3) 0.950 no
C(3) H(4) 0.950 no
C(4) H(5) 0.950 no
C(5) H(6) 0.950 no
C(7) H(7) 0.950 no
C(7) H(8) 0.950 no
C(8) H(9) 0.950 no
C(8) H(10) 0.950 no
C(9) H(11) 0.950 no
C(9) H(12) 0.950 no
C(11) H(13) 0.950 no
C(11) H(14) 0.944 no
C(12) H(15) 0.950 no
C(13) H(16) 0.950 no
C(14) H(17) 0.950 no
C(14) H(18) 0.950 no

loop_
_geom_contact_atom_site_label_1
_geom_contact_atom_site_label_2
_geom_contact_distance
_geom_contact_site_symmetry_2
O(1) O(2) 2.634(2) .
O(1) O(2) 2.726(2) 6_455
O(1) C(1) 2.455(2) .
O(1) C(2) 2.919(2) .
O(1) C(3) 3.536(2) .
O(1) C(4) 3.196(2) .
O(1) C(5) 2.389(2) .
O(1) C(7) 2.358(2) .
O(1) C(8) 2.845(2) .
O(1) C(9) 3.412(2) .
O(1) C(10) 2.917(2) .
O(2) O(1) 2.634(2) .
O(2) O(1) 2.726(2) 6_555
O(2) C(1) 2.463(2) .
O(2) C(2) 2.929(2) .
O(2) C(4) 3.351(2) 6_555
O(2) C(5) 3.277(2) 6_555
O(2) C(6) 3.007(2) .
O(2) C(6) 3.592(2) 6_555
O(2) C(8) 3.030(3) .
O(2) C(9) 2.412(2) .
O(2) C(11) 2.356(3) .
C(1) O(1) 2.455(2) .
C(1) O(2) 2.463(2) .
C(1) C(3) 2.561(2) .
C(1) C(4) 2.843(2) .
C(1) C(5) 2.512(2) .
C(1) C(7) 2.555(2) .
C(1) C(8) 2.975(2) .
C(1) C(9) 2.530(2) .
C(1) C(11) 2.546(2) .
C(1) C(12) 2.895(3) .
C(1) C(13) 2.542(2) .
C(2) O(1) 2.919(2) .
C(2) O(2) 2.929(2) .
C(2) C(4) 2.523(2) .
C(2) C(5) 2.861(2) .
C(2) C(6) 2.494(2) .
C(2) C(10) 2.569(2) .
C(2) C(11) 3.070(2) .
C(2) C(12) 3.437(3) .
C(2) C(13) 3.203(3) .
C(2) C(14) 2.510(2) .
C(3) O(1) 3.536(2) .
C(3) C(1) 2.561(2) .
C(3) C(5) 2.472(3) .
C(3) C(6) 2.960(2) .
C(3) C(14) 3.026(2) .
C(4) O(1) 3.196(2) .
C(4) O(2) 3.351(2) 6_455
C(4) C(1) 2.843(2) .
C(4) C(2) 2.523(2) .
C(4) C(6) 2.474(2) .
C(4) C(14) 3.216(2) .
C(5) O(1) 2.389(2) .
C(5) O(2) 3.277(2) 6_455
C(5) C(1) 2.512(2) .
C(5) C(2) 2.861(2) .
C(5) C(3) 2.472(3) .
C(5) C(7) 2.528(2) .
C(5) C(14) 3.023(2) .
C(6) O(2) 3.007(2) .
C(6) O(2) 3.592(2) 6_455
C(6) C(2) 2.494(2) .
C(6) C(3) 2.960(2) .
C(6) C(4) 2.474(2) .
C(6) C(8) 2.511(2) .
C(6) C(9) 2.930(2) .
C(6) C(10) 2.545(2) .
C(6) C(14) 2.543(2) .
C(7) O(1) 2.358(2) .
C(7) C(1) 2.555(2) .
C(7) C(5) 2.528(2) .
C(7) C(9) 2.520(2) .
C(7) C(10) 2.987(2) .
C(7) C(14) 3.041(2) .
C(8) O(1) 2.845(2) .
C(8) O(2) 3.030(3) .
C(8) C(1) 2.975(2) .
C(8) C(6) 2.511(2) .
C(8) C(10) 2.558(3) .
C(8) C(14) 3.589(2) .
C(9) O(1) 3.412(2) .
C(9) O(2) 2.412(2) .
C(9) C(1) 2.530(2) .
C(9) C(6) 2.930(2) .
C(9) C(7) 2.520(2) .
C(9) C(11) 2.522(3) .
C(9) C(12) 3.190(3) .
C(9) C(13) 3.371(3) .
C(9) C(14) 3.005(2) .
C(10) O(1) 2.917(2) .
C(10) C(2) 2.569(2) .
C(10) C(6) 2.545(2) .
C(10) C(7) 2.987(2) .
C(10) C(8) 2.558(3) .
C(10) C(12) 2.523(3) .
C(10) C(13) 2.837(3) .
C(10) C(14) 2.506(2) .
C(11) O(2) 2.356(3) .
C(11) C(1) 2.546(2) .
C(11) C(2) 3.070(2) .
C(11) C(9) 2.522(3) .
C(11) C(13) 2.450(3) .
C(11) C(14) 2.937(2) .
C(12) C(1) 2.895(3) .
C(12) C(2) 3.437(3) .
C(12) C(9) 3.190(3) .
C(12) C(10) 2.523(3) .
C(12) C(14) 2.460(3) .
C(13) C(1) 2.542(2) .
C(13) C(2) 3.203(3) .
C(13) C(9) 3.371(3) .
C(13) C(10) 2.837(3) .
C(13) C(11) 2.450(3) .
C(14) C(2) 2.510(2) .
C(14) C(3) 3.026(2) .
C(14) C(4) 3.216(2) .
C(14) C(5) 3.023(2) .
C(14) C(6) 2.543(2) .
C(14) C(7) 3.041(2) .
C(14) C(8) 3.589(2) .
C(14) C(9) 3.005(2) .
C(14) C(10) 2.506(2) .
C(14) C(11) 2.937(2) .
C(14) C(12) 2.460(3) .
O(1) H(1) 3.477 2_645
O(1) H(2) 2.580 .
O(1) H(4) 3.424 6_555
O(1) H(6) 2.891 .
O(1) H(7) 3.186 .
O(1) H(8) 2.513 .
O(1) H(10) 2.543 .
O(1) H(12) 3.375 6_455
O(1) H(13) 3.286 6_455
O(1) H(20) 1.87(2) .
O(1) H(20) 3.28(2) 6_455
O(2) H(1) 3.192 .
O(2) H(2) 2.586 .
O(2) H(2) 3.447 6_555
O(2) H(4) 3.501 6_555
O(2) H(6) 3.555 6_555
O(2) H(10) 2.770 .
O(2) H(11) 3.216 .
O(2) H(12) 2.536 .
O(2) H(13) 2.633 .
O(2) H(14) 2.443 .
O(2) H(19) 3.15(2) .
O(2) H(19) 1.94(2) 6_555
C(1) H(1) 2.049 .
C(1) H(2) 2.050 .
C(1) H(3) 2.942 .
C(1) H(4) 3.320 .
C(1) H(6) 3.346 .
C(1) H(7) 2.755 .
C(1) H(8) 3.366 .
C(1) H(10) 3.323 .
C(1) H(11) 2.741 .
C(1) H(12) 3.341 .
C(1) H(13) 3.337 .
C(1) H(14) 2.866 .
C(1) H(16) 3.395 .
C(1) H(17) 2.050 .
C(1) H(18) 2.051 .
C(1) H(19) 2.86(2) .
C(1) H(20) 2.40(2) .
C(2) H(3) 2.039 .
C(2) H(4) 2.041 .
C(2) H(5) 3.388 .
C(2) H(14) 2.898 .
C(2) H(14) 3.231 5_765
C(2) H(17) 3.299 .
C(2) H(18) 2.539 .
C(2) H(19) 2.94(2) .
C(2) H(20) 2.83(2) .
C(3) H(1) 2.043 .
C(3) H(2) 2.041 .
C(3) H(5) 2.098 .
C(3) H(6) 3.320 .
C(3) H(8) 3.308 2_655
C(3) H(10) 3.513 2_655
C(3) H(13) 3.551 1_455
C(3) H(18) 2.550 .
C(3) H(19) 3.30(2) .
C(3) H(20) 3.48(2) 6_455
C(4) H(1) 3.275 .
C(4) H(2) 2.910 .
C(4) H(3) 1.995 .
C(4) H(4) 1.992 .
C(4) H(6) 1.959 .
C(4) H(12) 3.165 1_455
C(4) H(13) 3.415 1_455
C(4) H(17) 3.106 8_455
C(4) H(18) 2.699 .
C(4) H(19) 2.93(2) .
C(4) H(20) 3.10(2) 6_455
C(5) H(2) 3.151 .
C(5) H(3) 3.040 .
C(5) H(4) 3.071 .
C(5) H(5) 1.946 .
C(5) H(7) 2.717 .
C(5) H(7) 3.574 8_455
C(5) H(8) 2.702 .
C(5) H(11) 3.292 8_455
C(5) H(17) 3.110 .
C(5) H(17) 3.518 8_455
C(5) H(18) 2.812 .
C(5) H(19) 2.33(2) .
C(5) H(20) 3.34(2) 6_455
C(6) H(1) 3.317 .
C(6) H(2) 2.666 .
C(6) H(3) 3.571 .
C(6) H(5) 3.322 .
C(6) H(6) 2.132 .
C(6) H(7) 2.048 .
C(6) H(8) 2.049 .
C(6) H(9) 3.323 .
C(6) H(10) 2.725 .
C(6) H(11) 3.278 .
C(6) H(17) 2.579 .
C(6) H(18) 2.830 .
C(6) H(19) 1.89(2) .
C(6) H(20) 2.53(2) .
C(7) H(3) 3.184 2_645
C(7) H(6) 2.658 .
C(7) H(9) 2.032 .
C(7) H(10) 2.021 .
C(7) H(11) 2.744 .
C(7) H(12) 3.321 .
C(7) H(16) 3.307 7_745
C(7) H(17) 2.575 .
C(7) H(18) 3.522 .
C(7) H(19) 2.99(2) .
C(7) H(20) 3.22(2) .
C(8) H(3) 3.210 2_645
C(8) H(6) 3.564 8_555
C(8) H(7) 2.025 .
C(8) H(8) 2.033 .
C(8) H(11) 2.028 .
C(8) H(12) 2.037 .
C(8) H(15) 3.482 2_745
C(8) H(16) 3.124 7_745
C(8) H(17) 3.158 .
C(8) H(20) 2.86(2) .
C(9) H(5) 3.082 1_655
C(9) H(7) 2.746 .
C(9) H(8) 3.329 .
C(9) H(9) 2.043 .
C(9) H(10) 2.033 .
C(9) H(13) 2.558 .
C(9) H(14) 3.323 .
C(9) H(17) 2.790 .
C(9) H(19) 3.38(2) 6_555
C(9) H(20) 2.67(2) .
C(10) H(1) 2.742 .
C(10) H(2) 2.726 .
C(10) H(7) 3.317 .
C(10) H(9) 3.358 .
C(10) H(10) 2.782 .
C(10) H(11) 2.039 .
C(10) H(12) 2.039 .
C(10) H(13) 2.035 .
C(10) H(14) 2.071 .
C(10) H(15) 3.384 .
C(10) H(17) 2.799 .
C(10) H(18) 3.309 .
C(10) H(19) 3.52(2) .
C(10) H(19) 2.97(2) 6_555
C(10) H(20) 1.84(2) .
C(11) H(1) 2.727 .
C(11) H(1) 3.401 5_765
C(11) H(2) 3.351 .
C(11) H(5) 3.546 1_655
C(11) H(11) 2.664 .
C(11) H(12) 2.701 .
C(11) H(14) 3.411 5_765
C(11) H(15) 2.118 .
C(11) H(16) 3.298 .
C(11) H(17) 3.421 .
C(11) H(19) 3.23(2) 6_555
C(11) H(20) 3.03(2) .
C(12) H(1) 2.945 .
C(12) H(6) 3.316 2_655
C(12) H(11) 2.866 .
C(12) H(12) 3.556 .
C(12) H(13) 1.996 .
C(12) H(14) 1.994 .
C(12) H(16) 1.938 .
C(12) H(17) 2.962 .
C(12) H(18) 3.108 .
C(12) H(18) 3.338 8_555
C(13) H(1) 2.891 .
C(13) H(3) 3.519 8_555
C(13) H(6) 3.368 2_655
C(13) H(8) 3.439 2_655
C(13) H(9) 3.277 7_755
C(13) H(11) 2.881 .
C(13) H(13) 3.102 .
C(13) H(14) 2.956 .
C(13) H(15) 1.946 .
C(13) H(17) 1.993 .
C(13) H(18) 1.984 .
C(13) H(18) 3.347 8_555
C(14) H(1) 2.660 .
C(14) H(2) 3.327 .
C(14) H(3) 2.937 .
C(14) H(5) 3.350 8_555
C(14) H(7) 2.717 .
C(14) H(11) 2.686 .
C(14) H(11) 3.427 8_455
C(14) H(14) 3.435 .
C(14) H(15) 3.306 .
C(14) H(16) 2.096 .
H(1) O(1) 3.477 2_655
H(1) O(2) 3.192 .
H(1) C(1) 2.049 .
H(1) C(3) 2.043 .
H(1) C(4) 3.275 .
H(1) C(6) 3.317 .
H(1) C(10) 2.742 .
H(1) C(11) 2.727 .
H(1) C(11) 3.401 5_765
H(1) C(12) 2.945 .
H(1) C(13) 2.891 .
H(1) C(14) 2.660 .
H(1) H(2) 1.551 .
H(1) H(3) 2.189 .
H(1) H(4) 2.465 .
H(1) H(8) 3.125 2_655
H(1) H(13) 3.310 5_765
H(1) H(14) 2.384 .
H(1) H(14) 2.651 5_765
H(1) H(16) 3.580 .
H(1) H(17) 3.560 .
H(1) H(18) 2.710 .
H(1) H(19) 3.474 2_655
H(1) H(20) 3.320 .
H(2) O(1) 2.580 .
H(2) O(2) 2.586 .
H(2) O(2) 3.447 6_455
H(2) C(1) 2.050 .
H(2) C(3) 2.041 .
H(2) C(4) 2.910 .
H(2) C(5) 3.151 .
H(2) C(6) 2.666 .
H(2) C(10) 2.726 .
H(2) C(11) 3.351 .
H(2) C(14) 3.327 .
H(2) H(1) 1.551 .
H(2) H(3) 2.754 .
H(2) H(4) 2.192 .
H(2) H(10) 3.102 6_455
H(2) H(12) 3.369 6_455
H(2) H(13) 3.502 5_765
H(2) H(14) 3.051 .
H(2) H(14) 2.945 5_765
H(2) H(18) 3.440 .
H(2) H(19) 2.493 .
H(2) H(20) 2.368 .
H(2) H(20) 3.498 6_455
H(3) C(1) 2.942 .
H(3) C(2) 2.039 .
H(3) C(4) 1.995 .
H(3) C(5) 3.040 .
H(3) C(6) 3.571 .
H(3) C(7) 3.184 2_655
H(3) C(8) 3.210 2_655
H(3) C(13) 3.519 8_455
H(3) C(14) 2.937 .
H(3) H(1) 2.189 .
H(3) H(2) 2.754 .
H(3) H(4) 1.551 .
H(3) H(5) 2.401 .
H(3) H(8) 2.436 2_655
H(3) H(9) 3.136 2_655
H(3) H(10) 2.829 2_655
H(3) H(13) 3.570 1_455
H(3) H(16) 2.939 8_455
H(3) H(18) 2.270 .
H(4) O(1) 3.424 6_455
H(4) O(2) 3.501 6_455
H(4) C(1) 3.320 .
H(4) C(2) 2.041 .
H(4) C(4) 1.992 .
H(4) C(5) 3.071 .
H(4) H(1) 2.465 .
H(4) H(2) 2.192 .
H(4) H(3) 1.551 .
H(4) H(4) 2.985 5_665
H(4) H(5) 2.368 .
H(4) H(10) 3.339 2_655
H(4) H(10) 3.004 6_455
H(4) H(13) 3.099 1_455
H(4) H(18) 3.491 .
H(4) H(19) 3.477 .
H(4) H(20) 3.054 6_455
H(5) C(2) 3.388 .
H(5) C(3) 2.098 .
H(5) C(5) 1.946 .
H(5) C(6) 3.322 .
H(5) C(9) 3.082 1_455
H(5) C(11) 3.546 1_455
H(5) C(14) 3.350 8_455
H(5) H(3) 2.401 .
H(5) H(4) 2.368 .
H(5) H(6) 2.216 .
H(5) H(7) 3.275 8_455
H(5) H(11) 3.059 1_455
H(5) H(12) 2.330 1_455
H(5) H(13) 2.723 1_455
H(5) H(16) 3.448 8_455
H(5) H(17) 2.566 8_455
H(5) H(18) 3.328 .
H(5) H(18) 3.577 8_455
H(5) H(20) 3.243 6_455
H(6) O(1) 2.891 .
H(6) O(2) 3.555 6_455
H(6) C(1) 3.346 .
H(6) C(3) 3.320 .
H(6) C(4) 1.959 .
H(6) C(6) 2.132 .
H(6) C(7) 2.658 .
H(6) C(8) 3.564 8_455
H(6) C(12) 3.316 2_645
H(6) C(13) 3.368 2_645
H(6) H(5) 2.216 .
H(6) H(7) 2.771 .
H(6) H(7) 2.887 8_455
H(6) H(8) 2.538 .
H(6) H(9) 3.033 8_455
H(6) H(11) 3.088 8_455
H(6) H(12) 3.559 1_455
H(6) H(15) 2.969 2_645
H(6) H(16) 3.068 2_645
H(6) H(17) 3.582 .
H(6) H(17) 3.337 8_455
H(6) H(18) 3.464 .
H(6) H(19) 2.822 .
H(7) O(1) 3.186 .
H(7) C(1) 2.755 .
H(7) C(5) 2.717 .
H(7) C(5) 3.574 8_555
H(7) C(6) 2.048 .
H(7) C(8) 2.025 .
H(7) C(9) 2.746 .
H(7) C(10) 3.317 .
H(7) C(14) 2.717 .
H(7) H(5) 3.275 8_555
H(7) H(6) 2.771 .
H(7) H(6) 2.887 8_555
H(7) H(8) 1.551 .
H(7) H(9) 2.277 .
H(7) H(9) 3.319 8_455
H(7) H(10) 2.774 .
H(7) H(11) 2.631 .
H(7) H(11) 3.204 8_455
H(7) H(12) 3.502 8_455
H(7) H(15) 3.148 7_745
H(7) H(16) 3.238 7_745
H(7) H(17) 2.024 .
H(7) H(18) 3.155 .
H(8) O(1) 2.513 .
H(8) C(1) 3.366 .
H(8) C(3) 3.308 2_645
H(8) C(5) 2.702 .
H(8) C(6) 2.049 .
H(8) C(8) 2.033 .
H(8) C(9) 3.329 .
H(8) C(13) 3.439 2_645
H(8) H(1) 3.125 2_645
H(8) H(3) 2.436 2_645
H(8) H(6) 2.538 .
H(8) H(7) 1.551 .
H(8) H(9) 2.347 .
H(8) H(9) 3.595 8_455
H(8) H(10) 2.274 .
H(8) H(15) 3.313 7_745
H(8) H(16) 3.272 2_645
H(8) H(16) 3.008 7_745
H(8) H(17) 3.424 .
H(8) H(18) 3.125 2_645
H(8) H(19) 3.036 .
H(9) C(6) 3.323 .
H(9) C(7) 2.032 .
H(9) C(9) 2.043 .
H(9) C(10) 3.358 .
H(9) C(13) 3.277 7_745
H(9) H(3) 3.136 2_645
H(9) H(6) 3.033 8_555
H(9) H(7) 2.277 .
H(9) H(7) 3.319 8_555
H(9) H(8) 2.347 .
H(9) H(8) 3.595 8_555
H(9) H(10) 1.551 .
H(9) H(11) 2.277 .
H(9) H(12) 2.348 .
H(9) H(15) 2.798 2_745
H(9) H(16) 2.346 7_745
H(9) H(17) 3.576 .
H(10) O(1) 2.543 .
H(10) O(2) 2.770 .
H(10) C(1) 3.323 .
H(10) C(3) 3.513 2_645
H(10) C(6) 2.725 .
H(10) C(7) 2.021 .
H(10) C(9) 2.033 .
H(10) C(10) 2.782 .
H(10) H(2) 3.102 6_555
H(10) H(3) 2.829 2_645
H(10) H(4) 3.339 2_645
H(10) H(4) 3.004 6_555
H(10) H(7) 2.774 .
H(10) H(8) 2.274 .
H(10) H(9) 1.551 .
H(10) H(11) 2.778 .
H(10) H(12) 2.278 .
H(10) H(15) 3.451 2_745
H(10) H(16) 3.507 7_745
H(10) H(19) 3.317 .
H(10) H(20) 2.479 .
H(11) O(2) 3.216 .
H(11) C(1) 2.741 .
H(11) C(5) 3.292 8_555
H(11) C(6) 3.278 .
H(11) C(7) 2.744 .
H(11) C(8) 2.028 .
H(11) C(10) 2.039 .
H(11) C(11) 2.664 .
H(11) C(12) 2.866 .
H(11) C(13) 2.881 .
H(11) C(14) 2.686 .
H(11) C(14) 3.427 8_555
H(11) H(5) 3.059 1_655
H(11) H(6) 3.088 8_555
H(11) H(7) 2.631 .
H(11) H(7) 3.204 8_555
H(11) H(9) 2.277 .
H(11) H(10) 2.778 .
H(11) H(12) 1.551 .
H(11) H(13) 2.713 .
H(11) H(14) 3.569 .
H(11) H(15) 3.558 .
H(11) H(16) 3.573 .
H(11) H(17) 2.309 .
H(11) H(17) 3.003 8_555
H(11) H(18) 2.969 8_555
H(11) H(20) 3.504 .
H(12) O(1) 3.375 6_555
H(12) O(2) 2.536 .
H(12) C(1) 3.341 .
H(12) C(4) 3.165 1_655
H(12) C(7) 3.321 .
H(12) C(8) 2.037 .
H(12) C(10) 2.039 .
H(12) C(11) 2.701 .
H(12) C(12) 3.556 .
H(12) H(2) 3.369 6_555
H(12) H(5) 2.330 1_655
H(12) H(6) 3.559 1_655
H(12) H(7) 3.502 8_555
H(12) H(9) 2.348 .
H(12) H(10) 2.278 .
H(12) H(11) 1.551 .
H(12) H(13) 2.402 .
H(12) H(14) 3.468 .
H(12) H(15) 3.499 2_745
H(12) H(17) 3.509 8_555
H(12) H(19) 2.900 6_555
H(12) H(20) 2.941 .
H(12) H(20) 3.467 6_555
H(13) O(1) 3.286 6_555
H(13) O(2) 2.633 .
H(13) C(1) 3.337 .
H(13) C(3) 3.551 1_655
H(13) C(4) 3.415 1_655
H(13) C(9) 2.558 .
H(13) C(10) 2.035 .
H(13) C(12) 1.996 .
H(13) C(13) 3.102 .
H(13) H(1) 3.310 5_765
H(13) H(2) 3.502 5_765
H(13) H(3) 3.570 1_655
H(13) H(4) 3.099 1_655
H(13) H(5) 2.723 1_655
H(13) H(11) 2.713 .
H(13) H(12) 2.402 .
H(13) H(14) 1.536 .
H(13) H(15) 2.337 .
H(13) H(19) 2.921 6_555
H(13) H(20) 3.404 .
H(14) O(2) 2.443 .
H(14) C(1) 2.866 .
H(14) C(2) 2.898 .
H(14) C(2) 3.231 5_765
H(14) C(9) 3.323 .
H(14) C(10) 2.071 .
H(14) C(11) 3.411 5_765
H(14) C(12) 1.994 .
H(14) C(13) 2.956 .
H(14) C(14) 3.435 .
H(14) H(1) 2.384 .
H(14) H(1) 2.651 5_765
H(14) H(2) 3.051 .
H(14) H(2) 2.945 5_765
H(14) H(11) 3.569 .
H(14) H(12) 3.468 .
H(14) H(13) 1.536 .
H(14) H(14) 2.496 5_765
H(14) H(15) 2.460 .
H(14) H(19) 3.235 6_555
H(14) H(20) 3.120 .
H(15) C(8) 3.482 2_755
H(15) C(10) 3.384 .
H(15) C(11) 2.118 .
H(15) C(13) 1.946 .
H(15) C(14) 3.306 .
H(15) H(6) 2.969 2_655
H(15) H(7) 3.148 7_755
H(15) H(8) 3.313 7_755
H(15) H(9) 2.798 2_755
H(15) H(10) 3.451 2_755
H(15) H(11) 3.558 .
H(15) H(12) 3.499 2_755
H(15) H(13) 2.337 .
H(15) H(14) 2.460 .
H(15) H(16) 2.200 .
H(15) H(16) 3.372 8_555
H(15) H(18) 3.302 8_555
H(16) C(1) 3.395 .
H(16) C(7) 3.307 7_755
H(16) C(8) 3.124 7_755
H(16) C(11) 3.298 .
H(16) C(12) 1.938 .
H(16) C(14) 2.096 .
H(16) H(1) 3.580 .
H(16) H(3) 2.939 8_555
H(16) H(5) 3.448 8_555
H(16) H(6) 3.068 2_655
H(16) H(7) 3.238 7_755
H(16) H(8) 3.272 2_655
H(16) H(8) 3.008 7_755
H(16) H(9) 2.346 7_755
H(16) H(10) 3.507 7_755
H(16) H(11) 3.573 .
H(16) H(15) 2.200 .
H(16) H(15) 3.372 8_455
H(16) H(17) 2.458 .
H(16) H(18) 2.307 .
H(16) H(18) 3.304 8_555
H(17) C(1) 2.050 .
H(17) C(2) 3.299 .
H(17) C(4) 3.106 8_555
H(17) C(5) 3.110 .
H(17) C(5) 3.518 8_555
H(17) C(6) 2.579 .
H(17) C(7) 2.575 .
H(17) C(8) 3.158 .
H(17) C(9) 2.790 .
H(17) C(10) 2.799 .
H(17) C(11) 3.421 .
H(17) C(12) 2.962 .
H(17) C(13) 1.993 .
H(17) H(1) 3.560 .
H(17) H(5) 2.566 8_555
H(17) H(6) 3.582 .
H(17) H(6) 3.337 8_555
H(17) H(7) 2.024 .
H(17) H(8) 3.424 .
H(17) H(9) 3.576 .
H(17) H(11) 2.309 .
H(17) H(11) 3.003 8_455
H(17) H(12) 3.509 8_455
H(17) H(16) 2.458 .
H(17) H(18) 1.551 .
H(18) C(1) 2.051 .
H(18) C(2) 2.539 .
H(18) C(3) 2.550 .
H(18) C(4) 2.699 .
H(18) C(5) 2.812 .
H(18) C(6) 2.830 .
H(18) C(7) 3.522 .
H(18) C(10) 3.309 .
H(18) C(12) 3.108 .
H(18) C(12) 3.338 8_455
H(18) C(13) 1.984 .
H(18) C(13) 3.347 8_455
H(18) H(1) 2.710 .
H(18) H(2) 3.440 .
H(18) H(3) 2.270 .
H(18) H(4) 3.491 .
H(18) H(5) 3.328 .
H(18) H(5) 3.577 8_555
H(18) H(6) 3.464 .
H(18) H(7) 3.155 .
H(18) H(8) 3.125 2_655
H(18) H(11) 2.969 8_455
H(18) H(15) 3.302 8_455
H(18) H(16) 2.307 .
H(18) H(16) 3.304 8_455
H(18) H(17) 1.551 .
H(19) O(2) 3.15(2) .
H(19) O(2) 1.94(2) 6_455
H(19) C(1) 2.86(2) .
H(19) C(2) 2.94(2) .
H(19) C(3) 3.30(2) .
H(19) C(4) 2.93(2) .
H(19) C(5) 2.33(2) .
H(19) C(6) 1.89(2) .
H(19) C(7) 2.99(2) .
H(19) C(9) 3.38(2) 6_455
H(19) C(10) 3.52(2) .
H(19) C(10) 2.97(2) 6_455
H(19) C(11) 3.23(2) 6_455
H(19) H(1) 3.474 2_645
H(19) H(2) 2.493 .
H(19) H(4) 3.477 .
H(19) H(6) 2.822 .
H(19) H(8) 3.036 .
H(19) H(10) 3.317 .
H(19) H(12) 2.900 6_455
H(19) H(13) 2.921 6_455
H(19) H(14) 3.235 6_455
H(19) H(20) 2.37(4) .
H(19) H(20) 2.49(4) 6_455
H(20) O(1) 1.87(2) .
H(20) O(1) 3.28(2) 6_555
H(20) C(1) 2.40(2) .
H(20) C(2) 2.83(2) .
H(20) C(3) 3.48(2) 6_555
H(20) C(4) 3.10(2) 6_555
H(20) C(5) 3.34(2) 6_555
H(20) C(6) 2.53(2) .
H(20) C(7) 3.22(2) .
H(20) C(8) 2.86(2) .
H(20) C(9) 2.67(2) .
H(20) C(10) 1.84(2) .
H(20) C(11) 3.03(2) .
H(20) H(1) 3.320 .
H(20) H(2) 2.368 .
H(20) H(2) 3.498 6_555
H(20) H(4) 3.054 6_555
H(20) H(5) 3.243 6_555
H(20) H(10) 2.479 .
H(20) H(11) 3.504 .
H(20) H(12) 2.941 .
H(20) H(12) 3.467 6_455
H(20) H(13) 3.404 .
H(20) H(14) 3.120 .
H(20) H(19) 2.37(4) .
H(20) H(19) 2.49(4) 6_555

loop_
_geom_torsion_atom_site_label_1
_geom_torsion_atom_site_label_2
_geom_torsion_atom_site_label_3
_geom_torsion_atom_site_label_4
_geom_torsion
C(2) C(1) C(6) O(1) 63.93(16)
C(2) C(1) C(6) C(5) -54.59(16)
C(2) C(1) C(6) C(7) 179.40(14)
C(6) C(1) C(2) C(3) 57.91(18)
C(2) C(1) C(10) O(2) -53.8(2)
C(2) C(1) C(10) C(9) -174.13(14)
C(2) C(1) C(10) C(11) 62.46(18)
C(10) C(1) C(2) C(3) 178.77(15)
C(2) C(1) C(14) C(13) -79.08(19)
C(14) C(1) C(2) C(3) -61.7(2)
C(6) C(1) C(10) O(2) 65.74(18)
C(6) C(1) C(10) C(9) -54.62(16)
C(6) C(1) C(10) C(11) -178.04(13)
C(10) C(1) C(6) O(1) -58.46(15)
C(10) C(1) C(6) C(5) -176.98(12)
C(10) C(1) C(6) C(7) 57.01(16)
C(6) C(1) C(14) C(13) 163.08(16)
C(14) C(1) C(6) O(1) -177.28(13)
C(14) C(1) C(6) C(5) 64.20(16)
C(14) C(1) C(6) C(7) -61.81(18)
C(10) C(1) C(14) C(13) 43.1(2)
C(14) C(1) C(10) O(2) -173.97(15)
C(14) C(1) C(10) C(9) 65.68(17)
C(14) C(1) C(10) C(11) -57.74(17)
C(1) C(2) C(3) C(4) -32.5(2)
C(2) C(3) C(4) C(5) 3.4(2)
C(3) C(4) C(5) C(6) -2.2(3)
C(4) C(5) C(6) O(1) -90.6(2)
C(4) C(5) C(6) C(1) 29.0(2)
C(4) C(5) C(6) C(7) 154.56(19)
O(1) C(6) C(7) C(8) 62.5(2)
C(1) C(6) C(7) C(8) -56.0(2)
C(5) C(6) C(7) C(8) 179.30(17)
C(6) C(7) C(8) C(9) 52.8(2)
C(7) C(8) C(9) C(10) -52.7(2)
C(8) C(9) C(10) O(2) -68.2(2)
C(8) C(9) C(10) C(1) 53.4(2)
C(8) C(9) C(10) C(11) 176.88(17)
O(2) C(10) C(11) C(12) 165.21(18)
C(1) C(10) C(11) C(12) 45.5(2)
C(9) C(10) C(11) C(12) -77.5(2)
C(10) C(11) C(12) C(13) -17.2(3)
C(11) C(12) C(13) C(14) 2.3(4)
C(12) C(13) C(14) C(1) -16.5(3)
